data_4512370
loop_
_publ_author_name
'Shi, Chao'
'Wei, Bin'
'Zhang, Wen'

_publ_section_title
;
 Toward Understanding the Origin of Structural Phase Transition in
 Guanidinium Pyridinium 1,5-Naphthalenedisulfonate
;
_journal_issue 12
_journal_name_full 'Crystal Growth &amp; Design'
_journal_page_first 6570
_journal_paper_doi 10.1021/cg5014895
_journal_volume 14
_journal_year 2014
_chemical_formula_moiety 'C10 H6 O6 S2, C5 H6 N, C H6 N3'
_chemical_formula_sum 'C16 H18 N4 O6 S2'
_chemical_formula_weight 426.48
_chemical_name_systematic
; 
 ? 
;
_space_group_IT_number 2
_symmetry_cell_setting triclinic
_symmetry_space_group_name_Hall '-P 1'
_symmetry_space_group_name_H-M 'P -1'
_atom_sites_solution_hydrogens geom
_atom_sites_solution_primary direct
_atom_sites_solution_secondary difmap
_audit_creation_method SHELXL-97
_cell_angle_alpha 87.74(3)
_cell_angle_beta 78.03(3)
_cell_angle_gamma 89.80(3)
_cell_formula_units_Z 2
_cell_length_a 8.0779(16)
_cell_length_b 8.2327(16)
_cell_length_c 14.159(3)
_cell_measurement_reflns_used 4210
_cell_measurement_temperature 293(2)
_cell_measurement_theta_max 27.46
_cell_measurement_theta_min 3.22
_cell_volume 920.4(3)
_computing_cell_refinement 'CrystalClear (Rigaku, 2005)'
_computing_data_collection 'CrystalClear (Rigaku, 2005)'
_computing_data_reduction 'CrystalClear (Rigaku, 2005)'
_computing_structure_refinement 'SHELXL-97 (Sheldrick, 1997)'
_computing_structure_solution 'SHELXS-97 (Sheldrick, 1990)'
_diffrn_ambient_temperature 293(2)
_diffrn_measured_fraction_theta_full 0.997
_diffrn_measured_fraction_theta_max 0.997
_diffrn_measurement_device_type 'Rigaku, SCXmini'
_diffrn_measurement_method '\w scans'
_diffrn_radiation_monochromator graphite
_diffrn_radiation_source 'fine-focus sealed tube'
_diffrn_radiation_type MoK\a
_diffrn_radiation_wavelength 0.71073
_diffrn_reflns_av_R_equivalents 0.0326
_diffrn_reflns_av_sigmaI/netI 0.0378
_diffrn_reflns_limit_h_max 10
_diffrn_reflns_limit_h_min -10
_diffrn_reflns_limit_k_max 10
_diffrn_reflns_limit_k_min -10
_diffrn_reflns_limit_l_max 18
_diffrn_reflns_limit_l_min -18
_diffrn_reflns_number 9518
_diffrn_reflns_theta_full 27.46
_diffrn_reflns_theta_max 27.46
_diffrn_reflns_theta_min 3.22
_diffrn_standards_decay_% 0
_diffrn_standards_interval_count 180
_diffrn_standards_interval_time 9
_diffrn_standards_number 3
_exptl_absorpt_coefficient_mu 0.333
_exptl_absorpt_correction_T_max 0.911
_exptl_absorpt_correction_T_min 0.893
_exptl_absorpt_correction_type multi-scan
_exptl_absorpt_process_details 'CrystalClear (Rigaku, 2005)'
_exptl_crystal_colour colourless
_exptl_crystal_density_diffrn 1.539
_exptl_crystal_density_method 'not measured'
_exptl_crystal_description block
_exptl_crystal_F_000 444
_exptl_crystal_size_max 0.34
_exptl_crystal_size_mid 0.30
_exptl_crystal_size_min 0.28
_refine_diff_density_max 0.455
_refine_diff_density_min -0.495
_refine_diff_density_rms 0.126
_refine_ls_extinction_coef 0.053(5)
_refine_ls_extinction_expression Fc^*^=kFc[1+0.001xFc^2^\l^3^/sin(2\q)]^-1/4^
_refine_ls_extinction_method SHELXL
_refine_ls_goodness_of_fit_ref 0.818
_refine_ls_hydrogen_treatment mixed
_refine_ls_matrix_type full
_refine_ls_number_parameters 254
_refine_ls_number_reflns 4199
_refine_ls_number_restraints 0
_refine_ls_restrained_S_all 0.818
_refine_ls_R_factor_all 0.0561
_refine_ls_R_factor_gt 0.0496
_refine_ls_shift/su_max 0.000
_refine_ls_shift/su_mean 0.000
_refine_ls_structure_factor_coef Fsqd
_refine_ls_weighting_details 'calc w=1/[\s^2^(Fo^2^)+(0.1133P)^2^+0.8136P] where P=(Fo^2^+2Fc^2^)/3'
_refine_ls_weighting_scheme calc
_refine_ls_wR_factor_gt 0.1411
_refine_ls_wR_factor_ref 0.1491
_reflns_number_gt 3681
_reflns_number_total 4210
_reflns_threshold_expression >2sigma(I)
_cod_data_source_file cg5014895_si_002.cif
_cod_data_source_block 9PY
_cod_depositor_comments 'Adding full bibliography for 4512336--4512373.cif.'
_cod_original_sg_symbol_Hall '-P 1 '
_cod_database_code 4512370

loop_
_symmetry_equiv_pos_as_xyz
'x, y, z'
'-x, -y, -z'

loop_
_atom_site_label
_atom_site_type_symbol
_atom_site_fract_x
_atom_site_fract_y
_atom_site_fract_z
_atom_site_U_iso_or_equiv
_atom_site_adp_type
_atom_site_occupancy
_atom_site_symmetry_multiplicity
_atom_site_calc_flag
_atom_site_refinement_flags
S1 S 0.20920(7) 0.80913(6) -0.00419(4) 0.03577(18) Uani 1 1 d .
O4 O 0.0639(2) 0.7044(2) 0.03193(15) 0.0552(5) Uani 1 1 d .
O5 O 0.2016(3) 0.9573(2) 0.04803(15) 0.0579(5) Uani 1 1 d .
O6 O 0.2397(3) 0.8355(2) -0.10845(12) 0.0561(5) Uani 1 1 d .
C1 C 0.4932(3) 0.7794(3) 0.06963(16) 0.0383(5) Uani 1 1 d .
H1A H 0.4681 0.8847 0.0893 0.046 Uiso 1 1 calc R
C2 C 0.3904(2) 0.7015(2) 0.01984(14) 0.0302(4) Uani 1 1 d .
C3 C 0.4280(2) 0.5397(2) -0.01199(13) 0.0277(4) Uani 1 1 d .
C4 C 0.3266(3) 0.4542(3) -0.06452(15) 0.0355(4) Uani 1 1 d .
H4B H 0.2331 0.5052 -0.0810 0.043 Uiso 1 1 calc R
C11 C 0.6364(3) 0.7006(3) 0.09110(17) 0.0415(5) Uani 1 1 d .
H11A H 0.7066 0.7552 0.1238 0.050 Uiso 1 1 calc R
S2 S 0.27627(6) 0.79741(6) 0.40276(4) 0.03492(18) Uani 1 1 d .
O7 O 0.2634(2) 0.8158(2) 0.30176(12) 0.0476(4) Uani 1 1 d .
O8 O 0.3627(2) 0.93560(19) 0.43346(12) 0.0443(4) Uani 1 1 d .
O9 O 0.1149(2) 0.7602(2) 0.46710(13) 0.0490(4) Uani 1 1 d .
C13 C 0.4456(2) 0.5686(2) 0.50024(14) 0.0307(4) Uani 1 1 d .
C14 C 0.4097(3) 0.6264(2) 0.40973(14) 0.0321(4) Uani 1 1 d .
C15 C 0.4773(3) 0.5525(3) 0.32557(16) 0.0392(5) Uani 1 1 d .
H15A H 0.4525 0.5920 0.2677 0.047 Uiso 1 1 calc R
C16 C 0.5841(3) 0.4172(3) 0.32598(16) 0.0434(5) Uani 1 1 d .
H16A H 0.6292 0.3677 0.2684 0.052 Uiso 1 1 calc R
C17 C 0.3783(3) 0.6418(3) 0.58938(15) 0.0384(5) Uani 1 1 d .
H17A H 0.3075 0.7312 0.5901 0.046 Uiso 1 1 calc R
N5 N 0.0840(3) 0.3769(4) 0.15424(19) 0.0704(8) Uani 1 1 d .
H5B H 0.0577 0.4104 0.1010 0.084 Uiso 1 1 calc R
C5 C 0.0765(5) 0.4078(5) 0.3188(2) 0.0799(11) Uani 1 1 d .
H5C H 0.0422 0.4640 0.3752 0.096 Uiso 1 1 calc R
C6 C 0.0356(4) 0.4633(4) 0.2345(3) 0.0677(8) Uani 1 1 d .
H6B H -0.0247 0.5593 0.2323 0.081 Uiso 1 1 calc R
C8 C 0.1700(4) 0.2434(3) 0.15676(19) 0.0508(6) Uani 1 1 d .
H8B H 0.1998 0.1852 0.1008 0.061 Uiso 1 1 calc R
C9 C 0.2158(5) 0.1884(4) 0.2351(3) 0.0746(10) Uani 1 1 d .
H9B H 0.2806 0.0946 0.2337 0.090 Uiso 1 1 calc R
C18 C 0.1690(5) 0.2679(5) 0.3190(3) 0.0825(11) Uani 1 1 d .
H18A H 0.1992 0.2280 0.3754 0.099 Uiso 1 1 calc R
N1 N 0.0537(3) 0.1089(3) 0.75820(14) 0.0481(5) Uani 1 1 d .
H1B H 0.0549 0.0829 0.8175 0.058 Uiso 1 1 calc R
H1C H -0.0343 0.1540 0.7436 0.058 Uiso 1 1 calc R
N2 N 0.3228(2) 0.0105(2) 0.71166(14) 0.0438(5) Uani 1 1 d .
H2A H 0.4108 -0.0059 0.6672 0.053 Uiso 1 1 calc R
H2B H 0.3228 -0.0182 0.7707 0.053 Uiso 1 1 calc R
N3 N 0.1881(3) 0.1237(3) 0.59818(14) 0.0474(5) Uani 1 1 d .
H3A H 0.2761 0.1072 0.5538 0.057 Uiso 1 1 calc R
H3B H 0.1001 0.1688 0.5834 0.057 Uiso 1 1 calc R
C12 C 0.1879(3) 0.0795(2) 0.68923(15) 0.0344(4) Uani 1 1 d .

loop_
_atom_site_aniso_label
_atom_site_aniso_U_11
_atom_site_aniso_U_22
_atom_site_aniso_U_33
_atom_site_aniso_U_23
_atom_site_aniso_U_13
_atom_site_aniso_U_12
S1 0.0354(3) 0.0367(3) 0.0329(3) 0.0042(2) -0.0027(2) 0.0100(2)
O4 0.0300(8) 0.0608(11) 0.0702(12) 0.0155(9) -0.0033(8) 0.0068(7)
O5 0.0649(12) 0.0452(10) 0.0637(12) -0.0127(8) -0.0121(9) 0.0250(9)
O6 0.0650(12) 0.0654(12) 0.0356(9) 0.0123(8) -0.0083(8) 0.0167(9)
C1 0.0417(11) 0.0331(10) 0.0400(11) -0.0088(8) -0.0069(9) 0.0020(8)
C2 0.0283(9) 0.0324(9) 0.0276(9) 0.0013(7) -0.0014(7) 0.0035(7)
C3 0.0254(9) 0.0320(9) 0.0242(8) -0.0001(7) -0.0023(7) -0.0003(7)
C4 0.0292(9) 0.0428(11) 0.0368(10) -0.0046(8) -0.0115(8) 0.0026(8)
C11 0.0390(11) 0.0443(12) 0.0445(12) -0.0097(9) -0.0149(9) -0.0037(9)
S2 0.0329(3) 0.0357(3) 0.0346(3) 0.0046(2) -0.0047(2) 0.0088(2)
O7 0.0539(10) 0.0510(10) 0.0389(9) 0.0061(7) -0.0133(7) 0.0170(8)
O8 0.0460(9) 0.0358(8) 0.0483(9) -0.0024(7) -0.0035(7) 0.0077(7)
O9 0.0317(8) 0.0604(11) 0.0508(10) 0.0126(8) -0.0022(7) 0.0102(7)
C13 0.0310(9) 0.0296(9) 0.0310(9) -0.0005(7) -0.0054(7) 0.0044(8)
C14 0.0317(9) 0.0311(9) 0.0334(10) 0.0015(7) -0.0071(8) 0.0056(7)
C15 0.0441(12) 0.0417(11) 0.0317(10) 0.0013(8) -0.0081(9) 0.0086(9)
C16 0.0518(13) 0.0455(12) 0.0320(10) -0.0072(9) -0.0057(9) 0.0156(10)
C17 0.0419(11) 0.0371(10) 0.0350(10) -0.0043(8) -0.0050(9) 0.0123(9)
N5 0.0527(14) 0.105(2) 0.0537(14) 0.0176(14) -0.0156(11) -0.0041(14)
C5 0.086(2) 0.092(3) 0.0552(18) -0.0319(17) 0.0060(16) -0.031(2)
C6 0.0572(17) 0.0488(15) 0.090(2) -0.0009(15) 0.0015(16) 0.0098(13)
C8 0.0563(15) 0.0461(13) 0.0479(13) -0.0131(11) -0.0035(11) 0.0002(11)
C9 0.075(2) 0.0492(16) 0.093(3) 0.0170(16) -0.0060(18) 0.0114(15)
C18 0.093(3) 0.103(3) 0.0567(18) 0.0280(19) -0.0331(19) -0.021(2)
N1 0.0390(10) 0.0670(13) 0.0356(10) -0.0076(9) -0.0010(8) 0.0047(9)
N2 0.0389(10) 0.0519(11) 0.0392(10) 0.0065(8) -0.0065(8) 0.0041(8)
N3 0.0445(11) 0.0610(13) 0.0335(9) 0.0030(9) -0.0020(8) 0.0170(9)
C12 0.0358(10) 0.0333(10) 0.0331(10) -0.0035(8) -0.0049(8) -0.0024(8)

loop_
_atom_type_symbol
_atom_type_description
_atom_type_scat_dispersion_real
_atom_type_scat_dispersion_imag
_atom_type_scat_source
C C 0.0033 0.0016 'International Tables Vol C Tables 4.2.6.8 and 6.1.1.4'
H H 0.0000 0.0000 'International Tables Vol C Tables 4.2.6.8 and 6.1.1.4'
N N 0.0061 0.0033 'International Tables Vol C Tables 4.2.6.8 and 6.1.1.4'
O O 0.0106 0.0060 'International Tables Vol C Tables 4.2.6.8 and 6.1.1.4'
S S 0.1246 0.1234 'International Tables Vol C Tables 4.2.6.8 and 6.1.1.4'

loop_
_geom_angle_atom_site_label_1
_geom_angle_atom_site_label_2
_geom_angle_atom_site_label_3
_geom_angle
_geom_angle_site_symmetry_1
_geom_angle_site_symmetry_3
O5 S1 O6 113.83(12) . .
O5 S1 O4 112.23(13) . .
O6 S1 O4 112.09(13) . .
O5 S1 C2 105.70(11) . .
O6 S1 C2 105.82(11) . .
O4 S1 C2 106.47(10) . .
C2 C1 C11 120.26(19) . .
C2 C1 H1A 119.9 . .
C11 C1 H1A 119.9 . .
C1 C2 C3 120.71(18) . .
C1 C2 S1 117.74(16) . .
C3 C2 S1 121.55(15) . .
C4 C3 C2 122.99(18) . .
C4 C3 C3 118.7(2) . 2_665
C2 C3 C3 118.3(2) . 2_665
C11 C4 C3 121.28(19) 2_665 .
C11 C4 H4B 119.4 2_665 .
C3 C4 H4B 119.4 . .
C4 C11 C1 120.71(19) 2_665 .
C4 C11 H11A 119.6 2_665 .
C1 C11 H11A 119.6 . .
O9 S2 O7 112.92(11) . .
O9 S2 O8 112.66(11) . .
O7 S2 O8 112.02(11) . .
O9 S2 C14 106.90(10) . .
O7 S2 C14 105.81(10) . .
O8 S2 C14 105.88(10) . .
C17 C13 C13 119.1(2) . 2_666
C17 C13 C14 123.07(18) . .
C13 C13 C14 117.8(2) 2_666 .
C15 C14 C13 121.16(18) . .
C15 C14 S2 117.64(16) . .
C13 C14 S2 121.20(15) . .
C14 C15 C16 120.5(2) . .
C14 C15 H15A 119.7 . .
C16 C15 H15A 119.7 . .
C17 C16 C15 120.3(2) 2_666 .
C17 C16 H16A 119.9 2_666 .
C15 C16 H16A 119.9 . .
C16 C17 C13 121.13(19) 2_666 .
C16 C17 H17A 119.4 2_666 .
C13 C17 H17A 119.4 . .
C8 N5 C6 120.7(3) . .
C8 N5 H5B 119.7 . .
C6 N5 H5B 119.7 . .
C18 C5 C6 118.9(3) . .
C18 C5 H5C 120.5 . .
C6 C5 H5C 120.5 . .
N5 C6 C5 119.1(3) . .
N5 C6 H6B 120.4 . .
C5 C6 H6B 120.4 . .
N5 C8 C9 122.2(3) . .
N5 C8 H8B 118.9 . .
C9 C8 H8B 118.9 . .
C8 C9 C18 120.2(3) . .
C8 C9 H9B 119.9 . .
C18 C9 H9B 119.9 . .
C9 C18 C5 118.8(3) . .
C9 C18 H18A 120.6 . .
C5 C18 H18A 120.6 . .
C12 N1 H1B 120.0 . .
C12 N1 H1C 120.0 . .
H1B N1 H1C 120.0 . .
C12 N2 H2A 120.0 . .
C12 N2 H2B 120.0 . .
H2A N2 H2B 120.0 . .
C12 N3 H3A 120.0 . .
C12 N3 H3B 120.0 . .
H3A N3 H3B 120.0 . .
N2 C12 N3 119.9(2) . .
N2 C12 N1 120.0(2) . .
N3 C12 N1 120.1(2) . .

loop_
_geom_bond_atom_site_label_1
_geom_bond_atom_site_label_2
_geom_bond_distance
_geom_bond_site_symmetry_2
S1 O5 1.4456(19) .
S1 O6 1.4531(18) .
S1 O4 1.4515(19) .
S1 C2 1.793(2) .
C1 C2 1.371(3) .
C1 C11 1.406(3) .
C1 H1A 0.9300 .
C2 C3 1.434(3) .
C3 C4 1.420(3) .
C3 C3 1.428(4) 2_665
C4 C11 1.358(3) 2_665
C4 H4B 0.9300 .
C11 C4 1.358(3) 2_665
C11 H11A 0.9300 .
S2 O9 1.4529(18) .
S2 O7 1.4571(17) .
S2 O8 1.4635(18) .
S2 C14 1.782(2) .
C13 C17 1.423(3) .
C13 C13 1.429(4) 2_666
C13 C14 1.434(3) .
C14 C15 1.369(3) .
C15 C16 1.406(3) .
C15 H15A 0.9300 .
C16 C17 1.367(3) 2_666
C16 H16A 0.9300 .
C17 C16 1.367(3) 2_666
C17 H17A 0.9300 .
N5 C8 1.301(4) .
N5 C6 1.352(4) .
N5 H5B 0.8600 .
C5 C18 1.371(6) .
C5 C6 1.364(5) .
C5 H5C 0.9300 .
C6 H6B 0.9300 .
C8 C9 1.305(4) .
C8 H8B 0.9300 .
C9 C18 1.362(6) .
C9 H9B 0.9300 .
C18 H18A 0.9300 .
N1 C12 1.328(3) .
N1 H1B 0.8600 .
N1 H1C 0.8600 .
N2 C12 1.318(3) .
N2 H2A 0.8600 .
N2 H2B 0.8600 .
N3 C12 1.325(3) .
N3 H3A 0.8600 .
N3 H3B 0.8600 .

loop_
_geom_hbond_atom_site_label_D
_geom_hbond_atom_site_label_H
_geom_hbond_atom_site_label_A
_geom_hbond_distance_DH
_geom_hbond_distance_HA
_geom_hbond_distance_DA
_geom_hbond_angle_DHA
_geom_hbond_site_symmetry_A
N5 H5B O4 0.86 2.57 3.169(4) 127.5 .
N5 H5B O4 0.86 2.51 3.205(4) 138.2 2_565
N1 H1B O5 0.86 2.52 3.102(3) 125.8 2_566
N1 H1C O7 0.86 2.09 2.918(3) 161.0 2_566
N2 H2A O8 0.86 2.14 2.940(3) 154.8 2_666
N2 H2A S2 0.86 3.03 3.643(2) 130.1 2_666
N2 H2B O6 0.86 2.05 2.832(3) 151.2 1_546
N3 H3A O8 0.86 2.25 2.955(3) 138.7 1_545
N3 H3B O9 0.86 2.08 2.934(3) 169.3 2_566
N3 H3B S2 0.86 3.02 3.807(2) 153.4 2_566

loop_
_geom_torsion_atom_site_label_1
_geom_torsion_atom_site_label_2
_geom_torsion_atom_site_label_3
_geom_torsion_atom_site_label_4
_geom_torsion
_geom_torsion_site_symmetry_1
_geom_torsion_site_symmetry_4
C11 C1 C2 C3 -0.7(3) . .
C11 C1 C2 S1 179.59(17) . .
O5 S1 C2 C1 -6.97(19) . .
O6 S1 C2 C1 114.08(18) . .
O4 S1 C2 C1 -126.49(18) . .
O5 S1 C2 C3 173.30(16) . .
O6 S1 C2 C3 -65.65(18) . .
O4 S1 C2 C3 53.78(18) . .
C1 C2 C3 C4 -179.4(2) . .
S1 C2 C3 C4 0.3(3) . .
C1 C2 C3 C3 1.8(3) . 2_665
S1 C2 C3 C3 -178.43(17) . 2_665
C2 C3 C4 C11 -178.1(2) . 2_665
C3 C3 C4 C11 0.6(3) 2_665 2_665
C2 C1 C11 C4 -1.2(3) . 2_665
C17 C13 C14 C15 179.9(2) . .
C13 C13 C14 C15 0.1(4) 2_666 .
C17 C13 C14 S2 0.2(3) . .
C13 C13 C14 S2 -179.66(19) 2_666 .
O9 S2 C14 C15 123.20(19) . .
O7 S2 C14 C15 2.6(2) . .
O8 S2 C14 C15 -116.47(19) . .
O9 S2 C14 C13 -57.1(2) . .
O7 S2 C14 C13 -177.68(17) . .
O8 S2 C14 C13 63.26(19) . .
C13 C14 C15 C16 0.1(3) . .
S2 C14 C15 C16 179.80(19) . .
C14 C15 C16 C17 -0.1(4) . 2_666
C13 C13 C17 C16 -0.1(4) 2_666 2_666
C14 C13 C17 C16 -180.0(2) . 2_666
C8 N5 C6 C5 -0.7(5) . .
C18 C5 C6 N5 1.5(5) . .
C6 N5 C8 C9 -1.2(5) . .
N5 C8 C9 C18 2.3(5) . .
C8 C9 C18 C5 -1.4(6) . .
C6 C5 C18 C9 -0.5(5) . .
